data_2019466
loop_
_publ_author_name
'Guo, Lei'
'Li, Jia-Qun'
'Xie, Yu-Ting'
'Lu, Chu-Qin'
'Wu, Jian-Zhong'

_publ_section_title
;
 A one-dimensional lead(II) coordination polymer with terminal and
 bridging 5-carboxy-2-(pyridin-3-yl)-1<i>H</i>-imidazole-4-carboxylate
 ligands
;
_journal_coeditor_code WQ3057
_journal_issue 5
_journal_name_full 'Acta Crystallographica Section C'
_journal_page_first 428
_journal_page_last 431
_journal_paper_doi 10.1107/S2053229614006883
_journal_volume 70
_journal_year 2014
_chemical_formula_iupac '[Pb (C10 H6 N3 O4) (H2 O)2] , 2H2 O'
_chemical_formula_moiety 'C20 H16 N6 O10 Pb, 2(H2 O)'
_chemical_formula_sum 'C20 H20 N6 O12 Pb'
_chemical_formula_weight 743.61
_chemical_name_systematic
'<i>catena</i>-Poly[[[diaqua[5-carboxy-2-(pyridin-3-yl)-1<i>H</i>-imidazole-4-carboxylato-\k^2^<i>N</i>^3^,<i>O</i>^4^]lead(II)]-\m-5-carboxy-2-(pyridin-3-yl)-1<i>H</i>-imidazole-4-carboxylato-\k^3^<i>N</i>^3^,<i>O</i>^4^:<i>N</i>^2^] dihydrate]'
_space_group_IT_number 14
_symmetry_cell_setting monoclinic
_symmetry_space_group_name_Hall '-P 2ybc'
_symmetry_space_group_name_H-M 'P 1 21/c 1'
_atom_sites_solution_hydrogens geom
_atom_sites_solution_primary direct
_atom_sites_solution_secondary difmap
_audit_creation_method SHELXL97
_cell_angle_alpha 90.00
_cell_angle_beta 90.984(3)
_cell_angle_gamma 90.00
_cell_formula_units_Z 4
_cell_length_a 7.1384(19)
_cell_length_b 18.424(5)
_cell_length_c 17.907(5)
_cell_measurement_reflns_used 4388
_cell_measurement_temperature 296(2)
_cell_measurement_theta_max 25.5
_cell_measurement_theta_min 1.59
_cell_volume 2354.7(11)
_computing_cell_refinement 'APEX2 (Bruker, 2004)'
_computing_data_collection 'APEX2 (Bruker, 2004)'
_computing_data_reduction 'APEX2 (Bruker, 2004)'
_computing_molecular_graphics 'ORTEP-3 for Windows (Farrugia, 2012)'
_computing_publication_material 'PLATON (Spek, 2009)'
_computing_structure_refinement 'SHELXL97 (Sheldrick, 2008)'
_computing_structure_solution 'SHELXS97 (Sheldrick, 2008)'
_diffrn_ambient_temperature 296(2)
_diffrn_measured_fraction_theta_full 0.999
_diffrn_measured_fraction_theta_max 0.999
_diffrn_measurement_device_type 'Bruker APEXII CCD area-detector'
_diffrn_measurement_method '\f and \w'
_diffrn_radiation_monochromator graphite
_diffrn_radiation_source 'fine-focus sealed tube'
_diffrn_radiation_type MoK\a
_diffrn_radiation_wavelength 0.71073
_diffrn_reflns_av_R_equivalents 0.0481
_diffrn_reflns_av_sigmaI/netI 0.0578
_diffrn_reflns_limit_h_max 8
_diffrn_reflns_limit_h_min -8
_diffrn_reflns_limit_k_max 22
_diffrn_reflns_limit_k_min -21
_diffrn_reflns_limit_l_max 21
_diffrn_reflns_limit_l_min -16
_diffrn_reflns_number 12273
_diffrn_reflns_theta_full 25.50
_diffrn_reflns_theta_max 25.50
_diffrn_reflns_theta_min 1.59
_exptl_absorpt_coefficient_mu 7.245
_exptl_absorpt_correction_T_max 0.419
_exptl_absorpt_correction_T_min 0.336
_exptl_absorpt_correction_type multi-scan
_exptl_absorpt_process_details '(SADABS; Bruker, 2002)'
_exptl_crystal_colour colourless
_exptl_crystal_density_diffrn 2.098
_exptl_crystal_density_method 'not measured'
_exptl_crystal_description block
_exptl_crystal_F_000 1440
_exptl_crystal_size_max 0.20
_exptl_crystal_size_mid 0.13
_exptl_crystal_size_min 0.12
_refine_diff_density_max 0.691
_refine_diff_density_min -0.760
_refine_ls_extinction_method none
_refine_ls_goodness_of_fit_ref 1.014
_refine_ls_hydrogen_treatment constr
_refine_ls_matrix_type full
_refine_ls_number_parameters 352
_refine_ls_number_reflns 4388
_refine_ls_number_restraints 0
_refine_ls_restrained_S_all 1.014
_refine_ls_R_factor_all 0.0524
_refine_ls_R_factor_gt 0.0337
_refine_ls_shift/su_max 0.001
_refine_ls_shift/su_mean 0.000
_refine_ls_structure_factor_coef Fsqd
_refine_ls_weighting_details 'calc w = 1/[\s^2^(Fo^2^)+(0.0260P)^2^+0.0000P] where P=(Fo^2^+2Fc^2^)/3'
_refine_ls_weighting_scheme calc
_refine_ls_wR_factor_gt 0.0670
_refine_ls_wR_factor_ref 0.0736
_reflns_number_gt 3354
_reflns_number_total 4388
_reflns_threshold_expression I>2\s(I)
_cod_data_source_file wq3057sup1.cif
_cod_data_source_block I
_cod_depositor_comments 'Adding full bibliography for 2019466.cif.'
_cod_original_sg_symbol_H-M 'P 21/c'
_cod_database_code 2019466
_cod_database_fobs_code 2019466

loop_
_symmetry_equiv_pos_as_xyz
'x, y, z'
'-x, y+1/2, -z+1/2'
'-x, -y, -z'
'x, -y-1/2, z-1/2'

loop_
_atom_site_type_symbol
_atom_site_label
_atom_site_fract_x
_atom_site_fract_y
_atom_site_fract_z
_atom_site_U_iso_or_equiv
_atom_site_adp_type
_atom_site_calc_flag
_atom_site_refinement_flags
_atom_site_occupancy
_atom_site_symmetry_multiplicity
C C1 -0.1116(8) 0.2065(3) 0.7557(3) 0.0370(15) Uani d . 1 1
H H1 -0.1490 0.1739 0.7922 0.044 Uiso calc R 1 1
C C2 -0.1344(8) 0.1868(3) 0.6830(3) 0.0362(15) Uani d . 1 1
H H2 -0.1841 0.1418 0.6700 0.043 Uiso calc R 1 1
C C3 -0.0816(8) 0.2357(3) 0.6290(3) 0.0331(14) Uani d . 1 1
H H3 -0.1003 0.2246 0.5787 0.040 Uiso calc R 1 1
C C4 -0.0007(7) 0.3013(3) 0.6492(3) 0.0257(13) Uani d . 1 1
C C5 0.0148(8) 0.3162(3) 0.7248(3) 0.0330(14) Uani d . 1 1
H H5 0.0650 0.3606 0.7395 0.040 Uiso calc R 1 1
C C6 0.0665(7) 0.3512(3) 0.5926(3) 0.0276(13) Uani d . 1 1
C C7 0.1822(7) 0.4492(3) 0.5405(3) 0.0307(13) Uani d . 1 1
C C8 0.1608(7) 0.3948(3) 0.4885(3) 0.0277(13) Uani d . 1 1
C C9 0.2551(9) 0.5245(4) 0.5371(4) 0.0436(16) Uani d . 1 1
C C10 0.1992(8) 0.3951(3) 0.4072(3) 0.0323(14) Uani d . 1 1
C C11 0.4941(8) 0.3120(4) 0.7001(4) 0.0448(17) Uani d . 1 1
H H11 0.5304 0.3537 0.7258 0.054 Uiso calc R 1 1
C C12 0.5061(8) 0.3113(3) 0.6237(4) 0.0407(16) Uani d . 1 1
H H12 0.5485 0.3520 0.5983 0.049 Uiso calc R 1 1
C C13 0.4545(8) 0.2496(4) 0.5851(3) 0.0358(14) Uani d . 1 1
H H13 0.4636 0.2476 0.5334 0.043 Uiso calc R 1 1
C C14 0.3883(7) 0.1901(3) 0.6252(3) 0.0301(13) Uani d . 1 1
C C15 0.3789(7) 0.1961(3) 0.7018(3) 0.0312(13) Uani d . 1 1
H H15 0.3330 0.1568 0.7285 0.037 Uiso calc R 1 1
C C16 0.3317(7) 0.1245(3) 0.5848(3) 0.0280(13) Uani d . 1 1
C C17 0.2367(7) 0.0534(3) 0.4959(3) 0.0301(13) Uani d . 1 1
C C18 0.2985(8) 0.0096(3) 0.5548(3) 0.0304(13) Uani d . 1 1
C C19 0.3181(9) -0.0700(3) 0.5648(4) 0.0425(16) Uani d . 1 1
C C20 0.1596(8) 0.0329(4) 0.4217(3) 0.0360(14) Uani d . 1 1
N N1 -0.0390(7) 0.2696(2) 0.7780(3) 0.0345(12) Uani d . 1 1
N N2 0.1197(6) 0.4209(2) 0.6059(3) 0.0316(11) Uani d . 1 1
H H2N 0.1236 0.4397 0.6480 0.038 Uiso d R 1 1
N N3 0.0905(6) 0.3341(2) 0.5216(2) 0.0284(11) Uani d . 1 1
N N4 0.4320(7) 0.2549(3) 0.7396(3) 0.0390(13) Uani d . 1 1
N N5 0.2556(6) 0.1259(2) 0.5162(3) 0.0316(11) Uani d . 1 1
N N6 0.3585(6) 0.0560(3) 0.6093(3) 0.0340(12) Uani d . 1 1
H H6N 0.4046 0.0437 0.6522 0.041 Uiso d R 1 1
O O1 0.2592(7) 0.5621(2) 0.5944(3) 0.0561(13) Uani d . 1 1
O O2 0.3101(6) 0.5489(2) 0.4732(3) 0.0538(12) Uani d . 1 1
H H2O 0.2938 0.5177 0.4410 0.081 Uiso d R 1 1
O O3 0.1665(6) 0.3398(2) 0.3699(2) 0.0455(11) Uani d . 1 1
O O4 0.2593(6) 0.4542(2) 0.3774(2) 0.0501(12) Uani d . 1 1
O O5 0.2567(6) -0.1103(2) 0.5102(3) 0.0538(12) Uani d . 1 1
H H5O 0.2212 -0.0864 0.4731 0.081 Uiso d R 1 1
O O6 0.3889(7) -0.0936(2) 0.6220(3) 0.0652(14) Uani d . 1 1
O O7 0.1055(6) 0.0812(2) 0.3783(2) 0.0426(11) Uani d . 1 1
O O8 0.1547(6) -0.0346(2) 0.4057(2) 0.0484(11) Uani d . 1 1
O O1W 0.3894(6) 0.2166(2) 0.3841(2) 0.0434(11) Uani d . 1 1
H H1W 0.3894 0.2253 0.3327 0.065 Uiso d R 1 1
H H2W 0.4371 0.1769 0.3948 0.065 Uiso d R 1 1
O O2W -0.2769(6) 0.2889(2) 0.4319(3) 0.0536(12) Uani d . 1 1
H H3W -0.3476 0.2767 0.3994 0.080 Uiso d R 1 1
H H4W -0.2614 0.3326 0.4278 0.080 Uiso d R 1 1
O O3W 0.9418(7) 0.4977(3) 0.2633(2) 0.0673(15) Uani d . 1 1
H H5W 0.9615 0.5154 0.2237 0.101 Uiso d R 1 1
H H6W 1.0274 0.4737 0.2752 0.101 Uiso d R 1 1
O O4W 0.5229(7) 0.4664(3) 0.2536(2) 0.0877(19) Uani d . 1 1
H H7W 0.4656 0.5006 0.2754 0.105 Uiso d R 1 1
H H8W 0.6344 0.4771 0.2494 0.132 Uiso d R 1 1
Pb Pb1 0.05323(3) 0.219656(12) 0.419947(12) 0.03447(9) Uani d . 1 1

loop_
_atom_site_aniso_label
_atom_site_aniso_U_11
_atom_site_aniso_U_22
_atom_site_aniso_U_33
_atom_site_aniso_U_12
_atom_site_aniso_U_13
_atom_site_aniso_U_23
C1 0.052(4) 0.031(4) 0.028(4) -0.007(3) 0.001(3) -0.003(3)
C2 0.048(4) 0.025(3) 0.036(4) -0.007(3) 0.004(3) -0.007(3)
C3 0.038(3) 0.037(4) 0.024(3) -0.006(3) 0.003(3) -0.007(3)
C4 0.027(3) 0.022(3) 0.028(3) 0.005(2) -0.003(2) 0.001(2)
C5 0.047(4) 0.026(3) 0.025(3) -0.010(3) -0.006(3) -0.004(3)
C6 0.035(3) 0.026(3) 0.021(3) 0.005(3) -0.003(2) -0.004(3)
C7 0.032(3) 0.026(3) 0.033(4) 0.005(3) -0.002(3) 0.008(3)
C8 0.029(3) 0.026(3) 0.028(3) -0.001(2) 0.000(2) 0.003(3)
C9 0.045(4) 0.040(4) 0.046(5) -0.001(3) -0.001(3) 0.005(4)
C10 0.042(3) 0.027(3) 0.029(4) 0.005(3) 0.005(3) 0.000(3)
C11 0.039(4) 0.042(4) 0.054(5) -0.006(3) -0.002(3) -0.019(4)
C12 0.038(4) 0.030(3) 0.054(5) -0.004(3) 0.000(3) 0.008(3)
C13 0.035(3) 0.043(3) 0.029(4) 0.001(3) -0.004(3) 0.005(3)
C14 0.029(3) 0.035(3) 0.027(3) 0.001(3) 0.000(2) -0.003(3)
C15 0.038(3) 0.033(3) 0.023(3) 0.000(3) 0.000(3) -0.005(3)
C16 0.033(3) 0.032(3) 0.020(3) 0.005(3) 0.003(2) -0.002(3)
C17 0.030(3) 0.035(4) 0.024(3) 0.003(3) 0.002(2) -0.002(3)
C18 0.037(3) 0.030(3) 0.025(3) 0.002(3) 0.007(3) 0.000(3)
C19 0.052(4) 0.033(4) 0.043(4) 0.011(3) 0.013(3) 0.006(3)
C20 0.033(3) 0.043(4) 0.032(4) -0.003(3) 0.001(3) -0.007(3)
N1 0.048(3) 0.030(3) 0.026(3) -0.006(2) -0.003(2) 0.002(2)
N2 0.045(3) 0.032(3) 0.018(3) -0.001(2) -0.006(2) 0.001(2)
N3 0.038(3) 0.025(3) 0.022(3) -0.003(2) -0.002(2) 0.005(2)
N4 0.043(3) 0.042(3) 0.033(3) 0.001(2) 0.001(2) -0.009(3)
N5 0.037(3) 0.026(3) 0.032(3) -0.002(2) -0.004(2) 0.000(2)
N6 0.036(3) 0.039(3) 0.026(3) 0.004(2) -0.006(2) 0.005(2)
O1 0.084(4) 0.036(3) 0.048(3) -0.012(2) -0.005(3) -0.002(2)
O2 0.071(3) 0.041(3) 0.050(3) -0.015(2) 0.006(2) 0.012(2)
O3 0.075(3) 0.035(3) 0.027(2) -0.003(2) 0.009(2) 0.000(2)
O4 0.078(3) 0.037(3) 0.036(3) -0.003(2) 0.012(2) 0.013(2)
O5 0.075(3) 0.030(3) 0.057(3) 0.006(2) -0.006(3) -0.006(2)
O6 0.099(4) 0.040(3) 0.057(4) 0.021(3) -0.009(3) 0.016(3)
O7 0.062(3) 0.039(3) 0.027(3) 0.005(2) -0.008(2) -0.005(2)
O8 0.067(3) 0.034(3) 0.045(3) 0.004(2) -0.004(2) -0.016(2)
O1W 0.056(3) 0.042(3) 0.032(3) 0.001(2) -0.005(2) 0.013(2)
O2W 0.056(3) 0.044(3) 0.060(3) -0.004(2) -0.001(2) -0.004(2)
O3W 0.114(4) 0.056(3) 0.032(3) 0.016(3) 0.001(3) -0.010(2)
O4W 0.105(5) 0.118(5) 0.039(3) -0.030(4) -0.016(3) 0.002(3)
Pb1 0.05346(16) 0.02900(14) 0.02090(14) 0.00264(12) -0.00092(9) -0.00012(11)

loop_
_atom_type_symbol
_atom_type_description
_atom_type_scat_dispersion_real
_atom_type_scat_dispersion_imag
_atom_type_scat_source
C C 0.0033 0.0016 'International Tables Vol C Tables 4.2.6.8 and 6.1.1.4'
H H 0.0000 0.0000 'International Tables Vol C Tables 4.2.6.8 and 6.1.1.4'
N N 0.0061 0.0033 'International Tables Vol C Tables 4.2.6.8 and 6.1.1.4'
O O 0.0106 0.0060 'International Tables Vol C Tables 4.2.6.8 and 6.1.1.4'
Pb Pb -3.3944 10.1111 'International Tables Vol C Tables 4.2.6.8 and 6.1.1.4'

loop_
_geom_angle_atom_site_label_1
_geom_angle_atom_site_label_2
_geom_angle_atom_site_label_3
_geom_angle_site_symmetry_1
_geom_angle_site_symmetry_3
_geom_angle
_geom_angle_publ_flag
N1 C1 C2 . . 124.0(6) ?
N1 C1 H1 . . 118.0 ?
C2 C1 H1 . . 118.0 ?
C1 C2 C3 . . 117.9(5) ?
C1 C2 H2 . . 121.0 ?
C3 C2 H2 . . 121.0 ?
C2 C3 C4 . . 120.3(5) ?
C2 C3 H3 . . 119.8 ?
C4 C3 H3 . . 119.8 ?
C5 C4 C3 . . 117.0(5) ?
C5 C4 C6 . . 122.3(5) ?
C3 C4 C6 . . 120.6(5) ?
N1 C5 C4 . . 123.3(5) ?
N1 C5 H5 . . 118.3 ?
C4 C5 H5 . . 118.3 ?
N3 C6 N2 . . 110.6(5) ?
N3 C6 C4 . . 124.7(5) ?
N2 C6 C4 . . 124.7(5) ?
N2 C7 C8 . . 105.6(5) ?
N2 C7 C9 . . 120.9(6) ?
C8 C7 C9 . . 133.5(6) ?
N3 C8 C7 . . 109.9(5) ?
N3 C8 C10 . . 120.2(5) ?
C7 C8 C10 . . 129.9(5) ?
O1 C9 O2 . . 122.4(6) ?
O1 C9 C7 . . 119.5(6) ?
O2 C9 C7 . . 118.1(6) ?
O3 C10 O4 . . 122.2(5) ?
O3 C10 C8 . . 119.3(5) ?
O4 C10 C8 . . 118.4(5) ?
N4 C11 C12 . . 122.8(6) ?
N4 C11 H11 . . 118.6 ?
C12 C11 H11 . . 118.6 ?
C11 C12 C13 . . 119.2(6) ?
C11 C12 H12 . . 120.4 ?
C13 C12 H12 . . 120.4 ?
C12 C13 C14 . . 118.7(6) ?
C12 C13 H13 . . 120.7 ?
C14 C13 H13 . . 120.7 ?
C15 C14 C13 . . 118.1(5) ?
C15 C14 C16 . . 122.7(5) ?
C13 C14 C16 . . 119.3(5) ?
N4 C15 C14 . . 123.6(6) ?
N4 C15 H15 . . 118.2 ?
C14 C15 H15 . . 118.2 ?
N5 C16 N6 . . 111.7(5) ?
N5 C16 C14 . . 122.9(5) ?
N6 C16 C14 . . 125.3(5) ?
N5 C17 C18 . . 109.4(5) ?
N5 C17 C20 . . 120.8(5) ?
C18 C17 C20 . . 129.8(6) ?
N6 C18 C17 . . 105.6(5) ?
N6 C18 C19 . . 120.4(5) ?
C17 C18 C19 . . 133.9(6) ?
O6 C19 O5 . . 124.0(6) ?
O6 C19 C18 . . 119.6(6) ?
O5 C19 C18 . . 116.4(6) ?
O7 C20 O8 . . 123.5(6) ?
O7 C20 C17 . . 119.2(6) ?
O8 C20 C17 . . 117.3(6) ?
C1 N1 C5 . . 117.4(5) ?
C1 N1 Pb1 . 4_566 116.5(4) ?
C5 N1 Pb1 . 4_566 124.7(4) ?
C6 N2 C7 . . 107.8(5) ?
C6 N2 H2N . . 124.0 ?
C7 N2 H2N . . 127.8 ?
C6 N3 C8 . . 106.1(5) ?
C6 N3 Pb1 . . 142.3(4) ?
C8 N3 Pb1 . . 111.5(3) ?
C15 N4 C11 . . 117.6(5) ?
C16 N5 C17 . . 104.9(5) ?
C16 N5 Pb1 . . 140.4(4) ?
C17 N5 Pb1 . . 112.5(3) ?
C16 N6 C18 . . 108.3(5) ?
C16 N6 H6N . . 125.9 ?
C18 N6 H6N . . 125.8 ?
C9 O2 H2O . . 109.7 ?
C10 O3 Pb1 . . 126.1(4) ?
C19 O5 H5O . . 113.1 ?
C20 O7 Pb1 . . 123.5(4) ?
Pb1 O1W H1W . . 105.4 ?
Pb1 O1W H2W . . 110.8 ?
H1W O1W H2W . . 111.9 ?
Pb1 O2W H3W . . 110.6 ?
Pb1 O2W H4W . . 109.9 ?
H3W O2W H4W . . 107.3 ?
H5W O3W H6W . . 109.0 ?
H7W O4W H8W . . 109.8 ?
O1W Pb1 O3 . . 67.27(13) y
O1W Pb1 N1 . 4_565 88.81(14) y
O3 Pb1 N1 . 4_565 70.53(14) y
O1W Pb1 O7 . . 76.59(13) y
O3 Pb1 O7 . . 133.39(13) y
N1 Pb1 O7 4_565 . 80.58(13) y
O1W Pb1 O2W . . 151.47(12) y
O3 Pb1 O2W . . 84.21(13) y
N1 Pb1 O2W 4_565 . 80.57(14) y
O7 Pb1 O2W . . 126.77(13) y
O1W Pb1 N3 . . 95.92(13) y
O3 Pb1 N3 . . 62.76(13) y
N1 Pb1 N3 4_565 . 126.42(13) y
O7 Pb1 N3 . . 152.28(12) y
O2W Pb1 N3 . . 70.37(13) y
O1W Pb1 N5 . . 70.02(13) y
O3 Pb1 N5 . . 126.13(14) y
N1 Pb1 N5 4_565 . 139.11(14) y
O7 Pb1 N5 . . 61.04(13) y
O2W Pb1 N5 . . 132.95(13) y
N3 Pb1 N5 . . 91.27(13) y

loop_
_geom_bond_atom_site_label_1
_geom_bond_atom_site_label_2
_geom_bond_site_symmetry_2
_geom_bond_distance
_geom_bond_publ_flag
C1 N1 . 1.332(7) ?
C1 C2 . 1.360(8) ?
C1 H1 . 0.9300 ?
C2 C3 . 1.379(8) ?
C2 H2 . 0.9300 ?
C3 C4 . 1.385(7) ?
C3 H3 . 0.9300 ?
C4 C5 . 1.384(7) ?
C4 C6 . 1.455(7) ?
C5 N1 . 1.343(7) ?
C5 H5 . 0.9300 ?
C6 N3 . 1.325(6) ?
C6 N2 . 1.358(7) ?
C7 N2 . 1.364(6) ?
C7 C8 . 1.375(8) ?
C7 C9 . 1.484(8) ?
C8 N3 . 1.365(6) ?
C8 C10 . 1.486(7) ?
C9 O1 . 1.237(7) ?
C9 O2 . 1.296(7) ?
C10 O3 . 1.238(7) ?
C10 O4 . 1.288(6) ?
C11 N4 . 1.347(8) ?
C11 C12 . 1.372(8) ?
C11 H11 . 0.9300 ?
C12 C13 . 1.377(9) ?
C12 H12 . 0.9300 ?
C13 C14 . 1.397(8) ?
C13 H13 . 0.9300 ?
C14 C15 . 1.381(7) ?
C14 C16 . 1.461(8) ?
C15 N4 . 1.329(7) ?
C15 H15 . 0.9300 ?
C16 N5 . 1.336(7) ?
C16 N6 . 1.348(7) ?
C17 N5 . 1.390(7) ?
C17 C18 . 1.393(8) ?
C17 C20 . 1.479(8) ?
C18 N6 . 1.362(7) ?
C18 C19 . 1.483(8) ?
C19 O6 . 1.214(8) ?
C19 O5 . 1.298(8) ?
C20 O7 . 1.238(7) ?
C20 O8 . 1.276(7) ?
N1 Pb1 4_566 2.622(5) ?
N2 H2N . 0.8292 ?
N3 Pb1 . 2.796(4) y
N5 Pb1 . 2.820(5) y
N6 H6N . 0.8601 ?
O2 H2O . 0.8201 ?
O3 Pb1 . 2.526(4) y
O5 H5O . 0.8336 ?
O7 Pb1 . 2.686(4) y
O1W Pb1 . 2.495(4) y
O1W H1W . 0.9343 ?
O1W H2W . 0.8276 ?
O2W Pb1 . 2.692(4) y
O2W H3W . 0.7972 ?
O2W H4W . 0.8164 ?
O3W H5W . 0.7965 ?
O3W H6W . 0.7801 ?
O4W H7W . 0.8500 ?
O4W H8W . 0.8241 ?
Pb1 N1 4_565 2.622(5) y

loop_
_geom_hbond_atom_site_label_D
_geom_hbond_atom_site_label_H
_geom_hbond_atom_site_label_A
_geom_hbond_site_symmetry_A
_geom_hbond_distance_DH
_geom_hbond_distance_HA
_geom_hbond_distance_DA
_geom_hbond_angle_DHA
O1W H1W N4 4_565 0.93 1.74 2.664(6) 170
N2 H2N O3W 3_666 0.83 2.02 2.822(6) 161
O2 H2O O4 . 0.82 1.65 2.469(6) 179
O1W H2W O6 3_656 0.83 2.00 2.767(6) 154
O2W H3W O1W 1_455 0.80 2.19 2.849(6) 140
O2W H4W O1 3_566 0.82 1.98 2.788(6) 170
O5 H5O O8 . 0.83 1.60 2.435(6) 175
O3W H5W O7 2_655 0.80 2.24 2.981(6) 156
N6 H6N O4W 4_566 0.86 2.00 2.850(7) 170
O3W H6W O4 1_655 0.78 2.47 3.129(7) 143
O4W H7W O4 . 0.85 2.52 2.941(6) 112
O4W H8W O3W . 0.82 2.24 3.047(7) 168
C2 H2 O8 3_556 0.93 2.41 3.226(7) 147
C12 H12 O2 3_666 0.93 2.46 3.384(7) 174

loop_
_geom_torsion_atom_site_label_1
_geom_torsion_atom_site_label_2
_geom_torsion_atom_site_label_3
_geom_torsion_atom_site_label_4
_geom_torsion_site_symmetry_4
_geom_torsion
N1 C1 C2 C3 . -1.0(9)
C1 C2 C3 C4 . 2.7(8)
C2 C3 C4 C5 . -3.1(8)
C2 C3 C4 C6 . 176.0(5)
C3 C4 C5 N1 . 2.0(8)
C6 C4 C5 N1 . -177.1(5)
C5 C4 C6 N3 . 165.5(5)
C3 C4 C6 N3 . -13.6(8)
C5 C4 C6 N2 . -11.9(8)
C3 C4 C6 N2 . 169.0(5)
N2 C7 C8 N3 . -1.2(6)
C9 C7 C8 N3 . 178.3(6)
N2 C7 C8 C10 . 177.7(5)
C9 C7 C8 C10 . -2.8(11)
N2 C7 C9 O1 . 0.0(9)
C8 C7 C9 O1 . -179.4(6)
N2 C7 C9 O2 . -179.1(5)
C8 C7 C9 O2 . 1.5(10)
N3 C8 C10 O3 . 0.1(8)
C7 C8 C10 O3 . -178.7(6)
N3 C8 C10 O4 . 177.6(5)
C7 C8 C10 O4 . -1.2(9)
N4 C11 C12 C13 . -0.6(9)
C11 C12 C13 C14 . 1.1(9)
C12 C13 C14 C15 . -0.4(8)
C12 C13 C14 C16 . 179.5(5)
C13 C14 C15 N4 . -1.0(8)
C16 C14 C15 N4 . 179.1(5)
C15 C14 C16 N5 . 147.3(5)
C13 C14 C16 N5 . -32.6(8)
C15 C14 C16 N6 . -36.7(8)
C13 C14 C16 N6 . 143.4(6)
N5 C17 C18 N6 . -1.5(6)
C20 C17 C18 N6 . 178.9(5)
N5 C17 C18 C19 . -177.5(6)
C20 C17 C18 C19 . 3.0(11)
N6 C18 C19 O6 . -0.3(9)
C17 C18 C19 O6 . 175.2(6)
N6 C18 C19 O5 . 179.8(5)
C17 C18 C19 O5 . -4.7(10)
N5 C17 C20 O7 . -2.5(8)
C18 C17 C20 O7 . 177.0(6)
N5 C17 C20 O8 . 176.8(5)
C18 C17 C20 O8 . -3.7(9)
C2 C1 N1 C5 . -0.1(9)
C2 C1 N1 Pb1 4_566 -167.2(5)
C4 C5 N1 C1 . -0.4(8)
C4 C5 N1 Pb1 4_566 165.5(4)
N3 C6 N2 C7 . -0.6(6)
C4 C6 N2 C7 . 177.2(5)
C8 C7 N2 C6 . 1.1(6)
C9 C7 N2 C6 . -178.5(5)
N2 C6 N3 C8 . -0.2(6)
C4 C6 N3 C8 . -177.9(5)
N2 C6 N3 Pb1 . 178.6(4)
C4 C6 N3 Pb1 . 0.8(9)
C7 C8 N3 C6 . 0.9(6)
C10 C8 N3 C6 . -178.2(5)
C7 C8 N3 Pb1 . -178.3(3)
C10 C8 N3 Pb1 . 2.7(6)
C14 C15 N4 C11 . 1.5(8)
C12 C11 N4 C15 . -0.7(9)
N6 C16 N5 C17 . -1.1(6)
C14 C16 N5 C17 . 175.3(5)
N6 C16 N5 Pb1 . 159.5(4)
C14 C16 N5 Pb1 . -24.1(9)
C18 C17 N5 C16 . 1.6(6)
C20 C17 N5 C16 . -178.8(5)
C18 C17 N5 Pb1 . -165.1(3)
C20 C17 N5 Pb1 . 14.5(6)
N5 C16 N6 C18 . 0.2(6)
C14 C16 N6 C18 . -176.1(5)
C17 C18 N6 C16 . 0.8(6)
C19 C18 N6 C16 . 177.4(5)
O4 C10 O3 Pb1 . 179.0(4)
C8 C10 O3 Pb1 . -3.5(7)
O8 C20 O7 Pb1 . 167.8(4)
C17 C20 O7 Pb1 . -13.0(7)
C10 O3 Pb1 O1W . -106.5(5)
C10 O3 Pb1 N1 4_565 156.4(5)
C10 O3 Pb1 O7 . -148.6(4)
C10 O3 Pb1 O2W . 74.4(5)
C10 O3 Pb1 N3 . 3.5(4)
C10 O3 Pb1 N5 . -66.3(5)
C20 O7 Pb1 O1W . 88.7(5)
C20 O7 Pb1 O3 . 128.2(4)
C20 O7 Pb1 N1 4_565 179.7(5)
C20 O7 Pb1 O2W . -109.6(5)
C20 O7 Pb1 N3 . 11.8(6)
C20 O7 Pb1 N5 . 14.3(4)
C6 N3 Pb1 O1W . -120.9(6)
C8 N3 Pb1 O1W . 57.8(3)
C6 N3 Pb1 O3 . 178.5(6)
C8 N3 Pb1 O3 . -2.8(3)
C6 N3 Pb1 N1 4_565 146.2(5)
C8 N3 Pb1 N1 4_565 -35.1(4)
C6 N3 Pb1 O7 . -48.6(7)
C8 N3 Pb1 O7 . 130.1(4)
C6 N3 Pb1 O2W . 84.9(6)
C8 N3 Pb1 O2W . -96.4(3)
C6 N3 Pb1 N5 . -50.8(6)
C8 N3 Pb1 N5 . 127.9(3)
C16 N5 Pb1 O1W . 101.7(6)
C17 N5 Pb1 O1W . -98.7(4)
C16 N5 Pb1 O3 . 62.4(6)
C17 N5 Pb1 O3 . -137.9(3)
C16 N5 Pb1 N1 4_565 164.7(5)
C17 N5 Pb1 N1 4_565 -35.6(4)
C16 N5 Pb1 O7 . -172.9(6)
C17 N5 Pb1 O7 . -13.3(3)
C16 N5 Pb1 O2W . -58.2(6)
C17 N5 Pb1 O2W . 101.5(4)
C16 N5 Pb1 N3 . 5.8(6)
C17 N5 Pb1 N3 . 165.5(3)
